data_7015393
loop_
_publ_author_name
'Coates, Cristina M.'
'Hagan, Kenton'
'Mitchell, Casey A.'
'Gorden, John D.'
'Goldsmith, Christian R.'

_publ_section_title
;
 Structural characterization of manganese and iron complexes with
 methylated derivatives of bis(2-pyridylmethyl)-1,2-ethanediamine
 reveals unanticipated conformational flexibility.
;
_journal_issue 16
_journal_name_full 'Dalton transactions (Cambridge, England : 2003)'
_journal_page_first 4048
_journal_page_last 4058
_journal_paper_doi 10.1039/c0dt01556c
_journal_volume 40
_journal_year 2011
_chemical_formula_moiety 'C18 H26 Cl2 Mn N4'
_chemical_formula_sum 'C18 H26 Cl2 Mn N4'
_chemical_formula_weight 424.27
_chemical_name_systematic
;
?
;
_space_group_IT_number 61
_symmetry_cell_setting orthorhombic
_symmetry_space_group_name_Hall '-P 2ac 2ab'
_symmetry_space_group_name_H-M 'P b c a'
_atom_sites_solution_hydrogens geom
_atom_sites_solution_primary direct
_atom_sites_solution_secondary difmap
_audit_creation_method SHELXL-97
_cell_angle_alpha 90.00
_cell_angle_beta 90.00
_cell_angle_gamma 90.00
_cell_formula_units_Z 8
_cell_length_a 13.6436(11)
_cell_length_b 16.3086(13)
_cell_length_c 17.9521(14)
_cell_measurement_reflns_used 7279
_cell_measurement_temperature 193(2)
_cell_measurement_theta_max 34.51
_cell_measurement_theta_min 2.25
_cell_volume 3994.5(5)
_computing_cell_refinement 'SMART, SAINT'
_computing_data_collection SMART
_computing_data_reduction SAINT
_computing_molecular_graphics 'SHELXP-97 (Sheldrick, 1997)'
_computing_publication_material 'SHELXCIF-97 (Sheldrick, 2000)'
_computing_structure_refinement 'SHELXL-97 (Sheldrick, 1997)'
_computing_structure_solution 'SHELXS-97 (Sheldrick, 1990)'
_diffrn_ambient_temperature 193(2)
_diffrn_measured_fraction_theta_full 0.993
_diffrn_measured_fraction_theta_max 0.993
_diffrn_measurement_device_type 'Bruker APEX'
_diffrn_measurement_method '0.3 wide w/ exposures'
_diffrn_radiation_monochromator graphite
_diffrn_radiation_source 'fine-focus sealed tube'
_diffrn_radiation_type MoK\a
_diffrn_radiation_wavelength 0.71073
_diffrn_reflns_av_R_equivalents 0.0367
_diffrn_reflns_av_sigmaI/netI 0.0209
_diffrn_reflns_limit_h_max 21
_diffrn_reflns_limit_h_min -21
_diffrn_reflns_limit_k_max 25
_diffrn_reflns_limit_k_min -25
_diffrn_reflns_limit_l_max 28
_diffrn_reflns_limit_l_min -28
_diffrn_reflns_number 78270
_diffrn_reflns_theta_full 34.51
_diffrn_reflns_theta_max 34.51
_diffrn_reflns_theta_min 2.25
_diffrn_standards_decay_% 0
_diffrn_standards_interval_count 0
_diffrn_standards_interval_time 0
_diffrn_standards_number 0
_exptl_absorpt_coefficient_mu 0.937
_exptl_absorpt_correction_T_max 0.954
_exptl_absorpt_correction_T_min 0.829
_exptl_absorpt_correction_type numerical
_exptl_absorpt_process_details SHELXPREP
_exptl_crystal_colour colorless
_exptl_crystal_density_diffrn 1.411
_exptl_crystal_density_method 'not measured'
_exptl_crystal_description 'rectangular prism'
_exptl_crystal_F_000 1768
_exptl_crystal_size_max 0.200
_exptl_crystal_size_mid 0.200
_exptl_crystal_size_min 0.050
_refine_diff_density_max 0.826
_refine_diff_density_min -0.776
_refine_diff_density_rms 0.085
_refine_ls_extinction_method none
_refine_ls_goodness_of_fit_ref 1.030
_refine_ls_hydrogen_treatment constr
_refine_ls_matrix_type full
_refine_ls_number_parameters 226
_refine_ls_number_reflns 8418
_refine_ls_number_restraints 0
_refine_ls_restrained_S_all 1.030
_refine_ls_R_factor_all 0.0433
_refine_ls_R_factor_gt 0.0361
_refine_ls_shift/su_max 0.001
_refine_ls_shift/su_mean 0.000
_refine_ls_structure_factor_coef Fsqd
_refine_ls_weighting_details 'calc w=1/[\s^2^(Fo^2^)+(0.0605P)^2^+1.9418P] where P=(Fo^2^+2Fc^2^)/3'
_refine_ls_weighting_scheme calc
_refine_ls_wR_factor_gt 0.1014
_refine_ls_wR_factor_ref 0.1071
_reflns_number_gt 7279
_reflns_number_total 8418
_reflns_threshold_expression >2sigma(I)
_cod_data_source_file c0dt01556c.txt
_cod_data_source_block pbca
_cod_depositor_comments
;
The following automatic conversions were performed:
'_symmetry_cell_setting' value 'Orthorhombic' changed to 'orthorhombic'
according to '/home/saulius/struct/CIF-dictionaries/cif_core.dic'
dictionary named 'cif_core.dic' version 2.4.1 from 2010-06-29.

Automatic conversion script
Id: cif_fix_enum 1555 2011-01-17 13:19:09Z saulius 
;
_cod_original_sg_symbol_Hall '-P 2ab 2ac'
_cod_database_code 7015393

loop_
_symmetry_equiv_pos_as_xyz
'x, y, z'
'-x+1/2, -y, z+1/2'
'-x, y+1/2, -z+1/2'
'x+1/2, -y+1/2, -z'
'-x, -y, -z'
'x-1/2, y, -z-1/2'
'x, -y-1/2, z-1/2'
'-x-1/2, y-1/2, z'

loop_
_atom_site_label
_atom_site_type_symbol
_atom_site_fract_x
_atom_site_fract_y
_atom_site_fract_z
_atom_site_U_iso_or_equiv
_atom_site_adp_type
_atom_site_occupancy
_atom_site_symmetry_multiplicity
_atom_site_calc_flag
_atom_site_refinement_flags
_atom_site_disorder_assembly
_atom_site_disorder_group
Mn1 Mn 0.520652(12) 0.217041(11) 0.401763(10) 0.01502(5) Uani 1 1 d . . .
Cl2 Cl 0.45042(2) 0.285225(18) 0.293711(17) 0.02234(7) Uani 1 1 d . . .
Cl1 Cl 0.38810(2) 0.130002(17) 0.445827(16) 0.01933(6) Uani 1 1 d . . .
N4 N 0.48094(7) 0.31646(6) 0.50110(5) 0.01593(16) Uani 1 1 d . . .
N3 N 0.61306(7) 0.18417(6) 0.50673(6) 0.01880(18) Uani 1 1 d . . .
N2 N 0.67206(8) 0.27870(6) 0.37744(6) 0.01749(17) Uani 1 1 d . . .
N1 N 0.61706(8) 0.12693(6) 0.31841(6) 0.01977(18) Uani 1 1 d . . .
C18 C 0.50789(9) 0.28772(7) 0.56842(7) 0.0183(2) Uani 1 1 d . . .
C17 C 0.43272(9) 0.38885(7) 0.49878(7) 0.01792(19) Uani 1 1 d . . .
C16 C 0.69791(9) 0.25963(8) 0.29992(7) 0.0215(2) Uani 1 1 d . . .
H16A H 0.7654 0.2755 0.2911 0.026 Uiso 1 1 calc R . .
H16B H 0.6568 0.2918 0.2669 0.026 Uiso 1 1 calc R . .
C15 C 0.68592(9) 0.17019(7) 0.28137(7) 0.0189(2) Uani 1 1 d . . .
C14 C 0.60539(10) 0.04705(8) 0.29986(7) 0.0216(2) Uani 1 1 d . . .
C13 C 0.70255(9) 0.23571(8) 0.50684(7) 0.0210(2) Uani 1 1 d . . .
H13A H 0.7510 0.2118 0.5399 0.025 Uiso 1 1 calc R . .
H13B H 0.6867 0.2900 0.5252 0.025 Uiso 1 1 calc R . .
C12 C 0.74371(10) 0.13688(9) 0.22544(7) 0.0241(2) Uani 1 1 d . . .
H12A H 0.7905 0.1687 0.2012 0.029 Uiso 1 1 calc R . .
C11 C 0.40176(10) 0.42220(8) 0.42502(8) 0.0223(2) Uani 1 1 d . . .
H11A H 0.4225 0.3856 0.3862 0.033 Uiso 1 1 calc R . .
H11B H 0.4312 0.4750 0.4175 0.033 Uiso 1 1 calc R . .
H11C H 0.3317 0.4274 0.4239 0.033 Uiso 1 1 calc R . .
C10 C 0.66104(10) 0.00991(8) 0.24437(7) 0.0244(2) Uani 1 1 d . . .
H10A H 0.6517 -0.0451 0.2329 0.029 Uiso 1 1 calc R . .
C9 C 0.55272(10) 0.20387(8) 0.57212(7) 0.0218(2) Uani 1 1 d . . .
H9A H 0.5930 0.2001 0.6165 0.026 Uiso 1 1 calc R . .
H9B H 0.5008 0.1635 0.5765 0.026 Uiso 1 1 calc R . .
C8 C 0.74465(8) 0.24225(8) 0.42906(7) 0.0210(2) Uani 1 1 d . . .
H8A H 0.8031 0.2760 0.4301 0.025 Uiso 1 1 calc R . .
H8B H 0.7630 0.1881 0.4115 0.025 Uiso 1 1 calc R . .
C7 C 0.73037(10) 0.05548(9) 0.20651(8) 0.0273(3) Uani 1 1 d . . .
H7A H 0.7675 0.0317 0.1688 0.033 Uiso 1 1 calc R . .
C6 C 0.67056(10) 0.36842(7) 0.38612(8) 0.0239(2) Uani 1 1 d . . .
H6A H 0.7344 0.3902 0.3755 0.036 Uiso 1 1 calc R . .
H6B H 0.6526 0.3821 0.4363 0.036 Uiso 1 1 calc R . .
H6C H 0.6237 0.3916 0.3523 0.036 Uiso 1 1 calc R . .
C5 C 0.63819(10) 0.09624(8) 0.50930(9) 0.0264(3) Uani 1 1 d . . .
H5A H 0.6761 0.0852 0.5532 0.040 Uiso 1 1 calc R . .
H5B H 0.6757 0.0820 0.4659 0.040 Uiso 1 1 calc R . .
H5C H 0.5791 0.0643 0.5104 0.040 Uiso 1 1 calc R . .
C4 C 0.49051(10) 0.33015(9) 0.63454(7) 0.0252(2) Uani 1 1 d . . .
H4A H 0.5124 0.3093 0.6798 0.030 Uiso 1 1 calc R . .
C3 C 0.44043(11) 0.40351(9) 0.63179(8) 0.0288(3) Uani 1 1 d . . .
H3A H 0.4271 0.4328 0.6751 0.035 Uiso 1 1 calc R . .
C2 C 0.41046(11) 0.43249(8) 0.56312(8) 0.0254(2) Uani 1 1 d . . .
H2A H 0.3753 0.4812 0.5600 0.031 Uiso 1 1 calc R . .
C1 C 0.53095(13) -0.00241(9) 0.34102(10) 0.0363(4) Uani 1 1 d . . .
H1A H 0.4988 0.0316 0.3772 0.054 Uiso 1 1 calc R . .
H1B H 0.5628 -0.0472 0.3658 0.054 Uiso 1 1 calc R . .
H1C H 0.4834 -0.0234 0.3065 0.054 Uiso 1 1 calc R . .

loop_
_atom_site_aniso_label
_atom_site_aniso_U_11
_atom_site_aniso_U_22
_atom_site_aniso_U_33
_atom_site_aniso_U_23
_atom_site_aniso_U_13
_atom_site_aniso_U_12
Mn1 0.01304(8) 0.01600(9) 0.01603(8) 0.00032(5) -0.00036(5) -0.00082(5)
Cl2 0.02576(14) 0.02354(13) 0.01772(12) -0.00021(9) -0.00504(10) 0.00078(10)
Cl1 0.01554(11) 0.02033(12) 0.02211(13) -0.00157(9) 0.00235(9) -0.00236(9)
N4 0.0164(4) 0.0162(4) 0.0152(4) -0.0001(3) -0.0003(3) -0.0016(3)
N3 0.0159(4) 0.0170(4) 0.0235(4) 0.0031(3) -0.0029(3) -0.0002(3)
N2 0.0159(4) 0.0138(4) 0.0227(4) -0.0009(3) 0.0015(3) -0.0008(3)
N1 0.0193(4) 0.0170(4) 0.0230(5) -0.0019(3) 0.0064(4) -0.0019(3)
C18 0.0184(5) 0.0208(5) 0.0157(4) 0.0008(4) -0.0009(4) -0.0047(4)
C17 0.0176(4) 0.0153(4) 0.0208(5) -0.0011(4) 0.0016(4) -0.0025(4)
C16 0.0205(5) 0.0186(5) 0.0253(5) 0.0003(4) 0.0072(4) -0.0028(4)
C15 0.0173(4) 0.0190(5) 0.0204(5) -0.0012(4) 0.0037(4) -0.0020(4)
C14 0.0231(5) 0.0184(5) 0.0232(5) -0.0037(4) 0.0052(4) -0.0021(4)
C13 0.0152(4) 0.0213(5) 0.0264(5) 0.0002(4) -0.0057(4) -0.0012(4)
C12 0.0215(5) 0.0290(6) 0.0219(5) -0.0054(4) 0.0074(4) -0.0044(4)
C11 0.0225(5) 0.0180(5) 0.0263(5) 0.0040(4) 0.0016(4) 0.0018(4)
C10 0.0258(6) 0.0225(5) 0.0248(5) -0.0075(4) 0.0044(5) -0.0012(4)
C9 0.0229(5) 0.0240(5) 0.0185(5) 0.0059(4) -0.0037(4) -0.0018(4)
C8 0.0131(4) 0.0203(5) 0.0298(6) -0.0017(4) -0.0015(4) 0.0002(4)
C7 0.0258(6) 0.0312(6) 0.0250(6) -0.0102(5) 0.0086(5) -0.0029(5)
C6 0.0250(6) 0.0145(5) 0.0320(6) -0.0012(4) 0.0034(5) -0.0020(4)
C5 0.0241(6) 0.0184(5) 0.0367(7) 0.0054(5) -0.0056(5) 0.0019(4)
C4 0.0282(6) 0.0324(6) 0.0150(5) -0.0020(4) 0.0002(4) -0.0084(5)
C3 0.0342(7) 0.0300(6) 0.0224(6) -0.0105(5) 0.0055(5) -0.0077(5)
C2 0.0288(6) 0.0196(5) 0.0279(6) -0.0072(4) 0.0052(5) -0.0025(4)
C1 0.0451(8) 0.0206(6) 0.0432(8) -0.0092(6) 0.0227(7) -0.0117(6)

loop_
_atom_type_symbol
_atom_type_description
_atom_type_scat_dispersion_real
_atom_type_scat_dispersion_imag
_atom_type_scat_source
C C 0.0033 0.0016 'International Tables Vol C Tables 4.2.6.8 and 6.1.1.4'
H H 0.0000 0.0000 'International Tables Vol C Tables 4.2.6.8 and 6.1.1.4'
N N 0.0061 0.0033 'International Tables Vol C Tables 4.2.6.8 and 6.1.1.4'
Cl Cl 0.1484 0.1585 'International Tables Vol C Tables 4.2.6.8 and 6.1.1.4'
Mn Mn 0.3368 0.7283 'International Tables Vol C Tables 4.2.6.8 and 6.1.1.4'

loop_
_geom_angle_atom_site_label_1
_geom_angle_atom_site_label_2
_geom_angle_atom_site_label_3
_geom_angle
_geom_angle_site_symmetry_1
_geom_angle_site_symmetry_3
_geom_angle_publ_flag
N3 Mn1 N2 76.82(4) . . ?
N3 Mn1 Cl1 90.29(3) . . ?
N2 Mn1 Cl1 165.66(3) . . ?
N3 Mn1 Cl2 164.43(3) . . ?
N2 Mn1 Cl2 90.14(3) . . ?
Cl1 Mn1 Cl2 103.494(13) . . ?
N3 Mn1 N4 71.69(4) . . ?
N2 Mn1 N4 92.66(3) . . ?
Cl1 Mn1 N4 89.15(2) . . ?
Cl2 Mn1 N4 100.91(3) . . ?
N3 Mn1 N1 93.71(4) . . ?
N2 Mn1 N1 70.91(3) . . ?
Cl1 Mn1 N1 104.20(3) . . ?
Cl2 Mn1 N1 89.92(3) . . ?
N4 Mn1 N1 160.47(3) . . ?
C18 N4 C17 117.64(10) . . ?
C18 N4 Mn1 111.07(8) . . ?
C17 N4 Mn1 131.12(8) . . ?
C9 N3 C5 108.53(10) . . ?
C9 N3 C13 109.66(10) . . ?
C5 N3 C13 111.09(10) . . ?
C9 N3 Mn1 107.02(7) . . ?
C5 N3 Mn1 112.01(8) . . ?
C13 N3 Mn1 108.44(7) . . ?
C16 N2 C6 108.32(10) . . ?
C16 N2 C8 110.32(10) . . ?
C6 N2 C8 110.00(10) . . ?
C16 N2 Mn1 107.33(7) . . ?
C6 N2 Mn1 113.30(8) . . ?
C8 N2 Mn1 107.53(7) . . ?
C15 N1 C14 117.61(10) . . ?
C15 N1 Mn1 110.93(7) . . ?
C14 N1 Mn1 131.09(8) . . ?
N4 C18 C4 123.00(12) . . ?
N4 C18 C9 117.92(11) . . ?
C4 C18 C9 118.96(11) . . ?
N4 C17 C2 121.85(11) . . ?
N4 C17 C11 118.89(10) . . ?
C2 C17 C11 119.26(11) . . ?
N2 C16 C15 112.88(10) . . ?
N2 C16 H16A 109.0 . . ?
C15 C16 H16A 109.0 . . ?
N2 C16 H16B 109.0 . . ?
C15 C16 H16B 109.0 . . ?
H16A C16 H16B 107.8 . . ?
N1 C15 C12 123.18(11) . . ?
N1 C15 C16 118.23(10) . . ?
C12 C15 C16 118.55(11) . . ?
N1 C14 C10 122.05(11) . . ?
N1 C14 C1 118.56(11) . . ?
C10 C14 C1 119.38(11) . . ?
N3 C13 C8 110.56(10) . . ?
N3 C13 H13A 109.5 . . ?
C8 C13 H13A 109.5 . . ?
N3 C13 H13B 109.5 . . ?
C8 C13 H13B 109.5 . . ?
H13A C13 H13B 108.1 . . ?
C7 C12 C15 118.63(12) . . ?
C7 C12 H12A 120.7 . . ?
C15 C12 H12A 120.7 . . ?
C17 C11 H11A 109.5 . . ?
C17 C11 H11B 109.5 . . ?
H11A C11 H11B 109.5 . . ?
C17 C11 H11C 109.5 . . ?
H11A C11 H11C 109.5 . . ?
H11B C11 H11C 109.5 . . ?
C7 C10 C14 119.46(12) . . ?
C7 C10 H10A 120.3 . . ?
C14 C10 H10A 120.3 . . ?
N3 C9 C18 113.11(10) . . ?
N3 C9 H9A 109.0 . . ?
C18 C9 H9A 109.0 . . ?
N3 C9 H9B 109.0 . . ?
C18 C9 H9B 109.0 . . ?
H9A C9 H9B 107.8 . . ?
N2 C8 C13 110.60(10) . . ?
N2 C8 H8A 109.5 . . ?
C13 C8 H8A 109.5 . . ?
N2 C8 H8B 109.5 . . ?
C13 C8 H8B 109.5 . . ?
H8A C8 H8B 108.1 . . ?
C10 C7 C12 119.06(12) . . ?
C10 C7 H7A 120.5 . . ?
C12 C7 H7A 120.5 . . ?
N2 C6 H6A 109.5 . . ?
N2 C6 H6B 109.5 . . ?
H6A C6 H6B 109.5 . . ?
N2 C6 H6C 109.5 . . ?
H6A C6 H6C 109.5 . . ?
H6B C6 H6C 109.5 . . ?
N3 C5 H5A 109.5 . . ?
N3 C5 H5B 109.5 . . ?
H5A C5 H5B 109.5 . . ?
N3 C5 H5C 109.5 . . ?
H5A C5 H5C 109.5 . . ?
H5B C5 H5C 109.5 . . ?
C3 C4 C18 118.97(12) . . ?
C3 C4 H4A 120.5 . . ?
C18 C4 H4A 120.5 . . ?
C4 C3 C2 118.39(12) . . ?
C4 C3 H3A 120.8 . . ?
C2 C3 H3A 120.8 . . ?
C3 C2 C17 120.08(13) . . ?
C3 C2 H2A 120.0 . . ?
C17 C2 H2A 120.0 . . ?
C14 C1 H1A 109.5 . . ?
C14 C1 H1B 109.5 . . ?
H1A C1 H1B 109.5 . . ?
C14 C1 H1C 109.5 . . ?
H1A C1 H1C 109.5 . . ?
H1B C1 H1C 109.5 . . ?

loop_
_geom_bond_atom_site_label_1
_geom_bond_atom_site_label_2
_geom_bond_distance
_geom_bond_site_symmetry_2
_geom_bond_publ_flag
Mn1 N3 2.3298(10) . ?
Mn1 N2 2.3386(10) . ?
Mn1 Cl1 2.4313(3) . ?
Mn1 Cl2 2.4325(4) . ?
Mn1 N4 2.4703(10) . ?
Mn1 N1 2.4757(10) . ?
N4 C18 1.3474(15) . ?
N4 C17 1.3523(15) . ?
N3 C9 1.4694(17) . ?
N3 C5 1.4751(16) . ?
N3 C13 1.4823(16) . ?
N2 C16 1.4688(16) . ?
N2 C6 1.4717(15) . ?
N2 C8 1.4809(16) . ?
N1 C15 1.3500(15) . ?
N1 C14 1.3541(16) . ?
C18 C4 1.3942(18) . ?
C18 C9 1.4995(18) . ?
C17 C2 1.3903(17) . ?
C17 C11 1.4926(18) . ?
C16 C15 1.5051(17) . ?
C16 H16A 0.9700 . ?
C16 H16B 0.9700 . ?
C15 C12 1.3874(17) . ?
C14 C10 1.3912(17) . ?
C14 C1 1.4927(19) . ?
C13 C8 1.5136(19) . ?
C13 H13A 0.9700 . ?
C13 H13B 0.9700 . ?
C12 C7 1.3822(19) . ?
C12 H12A 0.9300 . ?
C11 H11A 0.9600 . ?
C11 H11B 0.9600 . ?
C11 H11C 0.9600 . ?
C10 C7 1.3817(19) . ?
C10 H10A 0.9300 . ?
C9 H9A 0.9700 . ?
C9 H9B 0.9700 . ?
C8 H8A 0.9700 . ?
C8 H8B 0.9700 . ?
C7 H7A 0.9300 . ?
C6 H6A 0.9600 . ?
C6 H6B 0.9600 . ?
C6 H6C 0.9600 . ?
C5 H5A 0.9600 . ?
C5 H5B 0.9600 . ?
C5 H5C 0.9600 . ?
C4 C3 1.379(2) . ?
C4 H4A 0.9300 . ?
C3 C2 1.382(2) . ?
C3 H3A 0.9300 . ?
C2 H2A 0.9300 . ?
C1 H1A 0.9600 . ?
C1 H1B 0.9600 . ?
C1 H1C 0.9600 . ?
